data_4518701
loop_
_publ_author_name
'Pandey, Rampal'
'Singh, Durgesh'
'Thakur, Neha'
'Raj, Krishna K.'

_publ_section_title
;
 Catalytic C-H Bond Activation and Knoevenagel Condensation Using
 Pyridine-2,3-Dicarboxylate-Based Metal-Organic Frameworks.
;
_journal_issue 20
_journal_name_full 'ACS omega'
_journal_page_first 13240
_journal_page_last 13259
_journal_paper_doi 10.1021/acsomega.1c01155
_journal_volume 6
_journal_year 2021
_chemical_formula_sum 'C56 H48 Cu4 K4 N12 O32'
_chemical_formula_weight 1811.62
_space_group_crystal_system orthorhombic
_space_group_IT_number 62
_space_group_name_Hall '-P 2ac 2n'
_space_group_name_H-M_alt 'P n m a'
_atom_sites_solution_hydrogens geom
_audit_creation_method SHELXL-2016/6
_cell_angle_alpha 90
_cell_angle_beta 90
_cell_angle_gamma 90
_cell_formula_units_Z 2
_cell_length_a 21.7641(13)
_cell_length_b 17.4903(10)
_cell_length_c 9.3685(5)
_cell_measurement_reflns_used 2456
_cell_measurement_temperature 120(2)
_cell_measurement_theta_max 0.22
_cell_measurement_theta_min 0.19
_cell_volume 3566.2(4)
_computing_structure_refinement 'SHELXL-2016/6 (Sheldrick, 2016)'
_computing_structure_solution 'SHELXT 2014/5 (Sheldrick, 2014)'
_diffrn_ambient_temperature 120(2)
_diffrn_measured_fraction_theta_full 0.999
_diffrn_measured_fraction_theta_max 0.999
_diffrn_measurement_device_type 'Bruker APEX-II CCD'
_diffrn_measurement_method '\f and \w scans'
_diffrn_radiation_type MoK\a
_diffrn_radiation_wavelength 0.71073
_diffrn_reflns_av_R_equivalents 0.2289
_diffrn_reflns_av_unetI/netI 0.0883
_diffrn_reflns_Laue_measured_fraction_full 0.999
_diffrn_reflns_Laue_measured_fraction_max 0.999
_diffrn_reflns_limit_h_max 26
_diffrn_reflns_limit_h_min -26
_diffrn_reflns_limit_k_max 21
_diffrn_reflns_limit_k_min -21
_diffrn_reflns_limit_l_max 11
_diffrn_reflns_limit_l_min -11
_diffrn_reflns_number 54512
_diffrn_reflns_point_group_measured_fraction_full 0.999
_diffrn_reflns_point_group_measured_fraction_max 0.999
_diffrn_reflns_theta_full 25.242
_diffrn_reflns_theta_max 25.678
_diffrn_reflns_theta_min 2.329
_exptl_absorpt_coefficient_mu 1.507
_exptl_crystal_colour 'Greenish blue'
_exptl_crystal_density_diffrn 1.687
_exptl_crystal_description Block
_exptl_crystal_F_000 1832
_refine_diff_density_max 2.042
_refine_diff_density_min -1.146
_refine_diff_density_rms 0.195
_refine_ls_extinction_method none
_refine_ls_goodness_of_fit_ref 1.173
_refine_ls_hydrogen_treatment constr
_refine_ls_matrix_type full
_refine_ls_number_parameters 286
_refine_ls_number_reflns 3503
_refine_ls_number_restraints 594
_refine_ls_restrained_S_all 1.094
_refine_ls_R_factor_all 0.1638
_refine_ls_R_factor_gt 0.1104
_refine_ls_shift/su_max 0.097
_refine_ls_shift/su_mean 0.002
_refine_ls_structure_factor_coef Fsqd
_refine_ls_weighting_details 'w=1/[\s^2^(Fo^2^)+(0.0351P)^2^+96.6689P] where P=(Fo^2^+2Fc^2^)/3'
_refine_ls_weighting_scheme calc
_refine_ls_wR_factor_gt 0.2224
_refine_ls_wR_factor_ref 0.2423
_reflns_Friedel_coverage 0.000
_reflns_number_gt 2320
_reflns_number_total 3503
_reflns_threshold_expression 'I > 2\s(I)'
_cod_data_source_file ao1c01155_si_002.cif
_cod_data_source_block 4
_cod_depositor_comments 'Adding full bibliography for 4518699--4518701.cif.'
_cod_database_code 4518701
_shelx_shelxl_version_number 2016/6
_shelx_space_group_comment
;
The symmetry employed for this shelxl refinement is uniquely defined
by the following loop, which should always be used as a source of
symmetry information in preference to the above space-group names.
They are only intended as comments.
;

loop_
_space_group_symop_operation_xyz
'x, y, z'
'-x+1/2, -y, z+1/2'
'-x, y+1/2, -z'
'x+1/2, -y+1/2, -z+1/2'
'-x, -y, -z'
'x-1/2, y, -z-1/2'
'x, -y-1/2, z'
'-x-1/2, y-1/2, z-1/2'

loop_
_atom_site_label
_atom_site_type_symbol
_atom_site_fract_x
_atom_site_fract_y
_atom_site_fract_z
_atom_site_U_iso_or_equiv
_atom_site_adp_type
_atom_site_occupancy
_atom_site_site_symmetry_order
_atom_site_calc_flag
_atom_site_refinement_flags_posn
_atom_site_refinement_flags_adp
_atom_site_refinement_flags_occupancy
_atom_site_disorder_assembly
_atom_site_disorder_group
Cu1 Cu 0.45539(6) 0.50279(7) 0.67415(14) 0.0182(3) Uani 1 1 d . . . . .
K1 K 0.38356(15) 0.750000 0.1677(4) 0.0194(7) Uani 1 2 d S T P A .
K2 K 0.0749(2) 0.750000 0.3562(5) 0.0439(12) Uani 1 2 d S T P . .
O1 O 0.4142(4) 0.6506(4) 0.3721(8) 0.0286(19) Uani 1 1 d . . . . .
O2 O 0.4666(3) 0.5852(4) 0.5352(8) 0.0208(16) Uani 1 1 d . . . . .
O3 O 0.4591(3) 0.4071(4) 0.7821(7) 0.0189(15) Uani 1 1 d . . . . .
O4 O 0.5167(3) 0.3462(4) 0.9444(8) 0.0174(16) Uani 1 1 d . . . . .
O5 O 0.6086(3) 0.4254(4) 1.1940(7) 0.0219(16) Uani 1 1 d . . . . .
O6 O 0.6509(3) 0.3634(4) 1.0124(8) 0.0194(16) Uani 1 1 d . . . . .
N1 N 0.3830(4) 0.4796(5) 0.5542(9) 0.0189(18) Uani 1 1 d . . . . .
N2 N 0.5308(4) 0.5267(5) 0.7805(9) 0.0155(17) Uani 1 1 d . . . . .
C1 C 0.4199(5) 0.5957(6) 0.4568(12) 0.020(2) Uani 1 1 d . . . . .
C2 C 0.3715(5) 0.5360(6) 0.4585(12) 0.021(2) Uani 1 1 d . . . . .
C3 C 0.3184(6) 0.5360(8) 0.3767(14) 0.034(3) Uani 1 1 d . . . . .
H3 H 0.310122 0.576918 0.312848 0.041 Uiso 1 1 calc R U . . .
C4 C 0.2779(6) 0.4757(8) 0.3895(14) 0.034(3) Uani 1 1 d . . . . .
H4 H 0.242488 0.473180 0.330287 0.041 Uiso 1 1 calc R U . . .
C5 C 0.2891(5) 0.4184(8) 0.4903(14) 0.034(3) Uani 1 1 d . . . . .
H5 H 0.260881 0.377509 0.503241 0.041 Uiso 1 1 calc R U . . .
C6 C 0.3428(5) 0.4226(7) 0.5712(13) 0.028(3) Uani 1 1 d . . . . .
H6 H 0.350996 0.384103 0.640054 0.034 Uiso 1 1 calc R U . . .
C7 C 0.5051(5) 0.4018(6) 0.8680(11) 0.014(2) Uani 1 1 d . . . . .
C8 C 0.5481(5) 0.4707(6) 0.8721(11) 0.0149(19) Uani 1 1 d . . . . .
C9 C 0.5987(5) 0.4787(5) 0.9624(11) 0.016(2) Uani 1 1 d . . . . .
C10 C 0.6196(5) 0.4172(6) 1.0643(11) 0.016(2) Uani 1 1 d . . . . .
C11 C 0.6306(5) 0.5461(6) 0.9559(12) 0.020(2) Uani 1 1 d . . . . .
H11 H 0.664326 0.554309 1.018498 0.024 Uiso 1 1 calc R U . . .
C12 C 0.6143(5) 0.6029(6) 0.8583(11) 0.020(2) Uani 1 1 d . . . . .
H12 H 0.637461 0.648755 0.850620 0.024 Uiso 1 1 calc R U . . .
C13 C 0.5634(5) 0.5906(6) 0.7732(11) 0.018(2) Uani 1 1 d . . . . .
H13 H 0.551473 0.629054 0.707273 0.022 Uiso 1 1 calc R U . . .
C1S C 0.5703(8) 0.250000 1.2609(18) 0.029(4) Uani 1 2 d S T P . .
H1SA H 0.546054 0.249956 1.172742 0.044 Uiso 1 2 calc R U P . .
H1SB H 0.560445 0.295771 1.316777 0.044 Uiso 0.5 1 calc R U P . .
H1SC H 0.560459 0.204273 1.316915 0.044 Uiso 0.5 1 calc R U P . .
C2S C 0.6771(10) 0.250000 1.352(2) 0.041(5) Uani 1 2 d S T P . .
H2SA H 0.719635 0.240416 1.322737 0.061 Uiso 0.5 1 calc R U P . .
H2SB H 0.663806 0.209802 1.418088 0.061 Uiso 0.5 1 calc R U P . .
H2SC H 0.674554 0.299782 1.399732 0.061 Uiso 0.5 1 calc R U P . .
N1S N 0.6369(7) 0.250000 1.2250(15) 0.028(3) Uani 1 2 d S T P . .
H1SD H 0.645444 0.207976 1.171296 0.034 Uiso 0.5 1 calc R U P . .
H1SE H 0.645445 0.292024 1.171296 0.034 Uiso 0.5 1 calc R U P . .
N1A N 0.2205(8) 0.750000 0.316(2) 0.039(6) Uani 0.5 2 d DS TU P A .
O1A O 0.1884(9) 0.750000 0.218(2) 0.037(5) Uani 0.5 2 d DS TU P A .
O2A O 0.2723(9) 0.750000 0.298(3) 0.048(6) Uani 0.5 2 d DS TU P . .
O3A O 0.1982(11) 0.750000 0.426(3) 0.075(8) Uani 0.5 2 d DS TU P A .
N2A N 0.166(3) 0.750000 -0.085(5) 0.029(6) Uani 0.16(2) 2 d DS TU P A 1
O4A O 0.115(3) 0.750000 -0.108(8) 0.029(6) Uani 0.16(2) 2 d DS TU P A 1
O5A O 0.201(3) 0.750000 -0.176(7) 0.029(6) Uani 0.16(2) 2 d DS TU P A 1
O6A O 0.184(4) 0.750000 0.029(6) 0.029(6) Uani 0.16(2) 2 d DS TU P A 1
N2A' N 0.1364(14) 0.750000 -0.085(3) 0.029(4) Uani 0.34(2) 2 d DS TU P A 2
O4A' O 0.0884(15) 0.750000 -0.128(3) 0.029(4) Uani 0.34(2) 2 d DS TU P A 2
O5A' O 0.1783(15) 0.750000 -0.159(3) 0.029(4) Uani 0.34(2) 2 d DS TU P A 2
O6A' O 0.1422(17) 0.750000 0.037(3) 0.029(4) Uani 0.34(2) 2 d DS TU P A 2
O1W O 0.0197(5) 0.750000 0.1061(12) 0.020(2) Uani 1 2 d S TU P A .

loop_
_atom_site_aniso_label
_atom_site_aniso_U_11
_atom_site_aniso_U_22
_atom_site_aniso_U_33
_atom_site_aniso_U_23
_atom_site_aniso_U_13
_atom_site_aniso_U_12
Cu1 0.0195(6) 0.0134(6) 0.0217(6) 0.0015(6) -0.0039(6) 0.0000(6)
K1 0.0252(18) 0.0128(15) 0.0203(18) 0.000 -0.0068(16) 0.000
K2 0.036(2) 0.028(2) 0.068(3) 0.000 0.011(2) 0.000
O1 0.039(5) 0.024(4) 0.023(4) 0.007(3) -0.003(4) 0.009(4)
O2 0.022(4) 0.016(3) 0.025(4) 0.004(3) -0.002(3) 0.001(3)
O3 0.023(4) 0.014(3) 0.020(4) 0.001(3) -0.006(3) -0.002(3)
O4 0.017(4) 0.014(3) 0.022(4) 0.004(3) -0.004(3) -0.002(3)
O5 0.030(4) 0.021(4) 0.015(3) -0.001(3) -0.007(3) 0.006(3)
O6 0.022(4) 0.011(3) 0.026(4) -0.003(3) 0.000(3) -0.003(3)
N1 0.022(4) 0.024(4) 0.011(4) -0.004(3) 0.002(3) 0.001(3)
N2 0.021(4) 0.015(3) 0.011(4) 0.000(3) 0.004(3) 0.003(3)
C1 0.029(5) 0.012(4) 0.019(5) -0.007(4) -0.001(4) 0.011(4)
C2 0.022(5) 0.020(5) 0.022(5) -0.001(4) 0.001(4) 0.010(4)
C3 0.033(6) 0.040(6) 0.030(7) -0.008(5) -0.011(5) 0.008(5)
C4 0.027(6) 0.051(7) 0.026(6) -0.016(5) -0.007(5) 0.006(5)
C5 0.022(5) 0.044(7) 0.037(7) -0.014(5) 0.006(5) 0.000(5)
C6 0.031(5) 0.029(5) 0.024(6) -0.001(5) -0.001(5) -0.007(4)
C7 0.017(4) 0.013(4) 0.014(5) -0.002(3) 0.000(4) 0.001(3)
C8 0.015(4) 0.015(4) 0.015(5) -0.001(3) 0.003(4) 0.005(3)
C9 0.021(5) 0.013(4) 0.014(5) -0.001(4) 0.001(4) 0.003(3)
C10 0.017(5) 0.012(4) 0.018(4) 0.001(3) -0.006(4) -0.002(4)
C11 0.021(5) 0.020(4) 0.019(5) 0.000(4) -0.001(4) -0.001(4)
C12 0.026(5) 0.018(5) 0.015(5) 0.001(4) 0.000(4) 0.000(4)
C13 0.021(5) 0.016(4) 0.017(5) 0.001(4) 0.002(4) 0.005(4)
C1S 0.053(8) 0.022(8) 0.013(8) 0.000 0.015(7) 0.000
C2S 0.063(11) 0.031(10) 0.029(9) 0.000 -0.008(8) 0.000
N1S 0.046(7) 0.017(7) 0.022(7) 0.000 0.002(6) 0.000
N1A 0.014(6) 0.067(16) 0.036(8) 0.000 0.003(6) 0.000
O1A 0.019(7) 0.055(12) 0.035(8) 0.000 0.004(6) 0.000
O2A 0.012(6) 0.073(16) 0.059(15) 0.000 0.005(7) 0.000
O3A 0.022(9) 0.17(2) 0.036(9) 0.000 0.001(7) 0.000
N2A 0.043(14) 0.014(10) 0.031(8) 0.000 0.006(9) 0.000
O4A 0.043(14) 0.014(10) 0.031(8) 0.000 0.006(9) 0.000
O5A 0.043(14) 0.014(10) 0.031(8) 0.000 0.006(9) 0.000
O6A 0.043(14) 0.014(10) 0.031(8) 0.000 0.006(9) 0.000
N2A' 0.039(9) 0.012(6) 0.035(7) 0.000 0.005(7) 0.000
O4A' 0.039(9) 0.012(6) 0.035(7) 0.000 0.005(7) 0.000
O5A' 0.039(9) 0.012(6) 0.035(7) 0.000 0.005(7) 0.000
O6A' 0.039(9) 0.012(6) 0.035(7) 0.000 0.005(7) 0.000
O1W 0.014(4) 0.004(4) 0.041(6) 0.000 0.012(4) 0.000

loop_
_atom_type_symbol
_atom_type_description
_atom_type_scat_dispersion_real
_atom_type_scat_dispersion_imag
_atom_type_scat_source
C C 0.0033 0.0016 'International Tables Vol C Tables 4.2.6.8 and 6.1.1.4'
H H 0.0000 0.0000 'International Tables Vol C Tables 4.2.6.8 and 6.1.1.4'
Cu Cu 0.3201 1.2651 'International Tables Vol C Tables 4.2.6.8 and 6.1.1.4'
K K 0.2009 0.2494 'International Tables Vol C Tables 4.2.6.8 and 6.1.1.4'
N N 0.0061 0.0033 'International Tables Vol C Tables 4.2.6.8 and 6.1.1.4'
O O 0.0106 0.0060 'International Tables Vol C Tables 4.2.6.8 and 6.1.1.4'

loop_
_geom_angle_atom_site_label_1
_geom_angle_atom_site_label_2
_geom_angle_atom_site_label_3
_geom_angle
_geom_angle_site_symmetry_1
_geom_angle_site_symmetry_3
_geom_angle_publ_flag
O2 Cu1 O3 165.5(3) . . ?
O2 Cu1 N2 94.4(3) . . ?
O3 Cu1 N2 83.5(3) . . ?
O2 Cu1 N1 82.7(3) . . ?
O3 Cu1 N1 98.6(3) . . ?
N2 Cu1 N1 175.8(4) . . ?
O2 Cu1 O5 91.8(3) . 5_667 ?
O3 Cu1 O5 102.7(3) . 5_667 ?
N2 Cu1 O5 96.9(3) . 5_667 ?
N1 Cu1 O5 86.2(3) . 5_667 ?
O1 K1 O1 81.2(4) . 7_575 ?
O1 K1 O6 92.3(2) . 5_666 ?
O1 K1 O6 172.7(3) 7_575 5_666 ?
O1 K1 O6 172.7(3) . 3_656 ?
O1 K1 O6 92.3(2) 7_575 3_656 ?
O6 K1 O6 94.1(3) 5_666 3_656 ?
O1 K1 O2A 84.3(4) . . ?
O1 K1 O2A 84.3(4) 7_575 . ?
O6 K1 O2A 91.8(4) 5_666 . ?
O6 K1 O2A 91.8(4) 3_656 . ?
O1 K1 O4 116.4(2) . 3_656 ?
O1 K1 O4 72.5(2) 7_575 3_656 ?
O6 K1 O4 113.6(2) 5_666 3_656 ?
O6 K1 O4 64.1(2) 3_656 3_656 ?
O2A K1 O4 145.09(14) . 3_656 ?
O1 K1 O4 72.5(2) . 5_666 ?
O1 K1 O4 116.4(2) 7_575 5_666 ?
O6 K1 O4 64.1(2) 5_666 5_666 ?
O6 K1 O4 113.6(2) 3_656 5_666 ?
O2A K1 O4 145.09(14) . 5_666 ?
O4 K1 O4 69.8(3) 3_656 5_666 ?
O1 K1 K2 77.8(2) . 6_656 ?
O1 K1 K2 77.8(2) 7_575 6_656 ?
O6 K1 K2 104.07(18) 5_666 6_656 ?
O6 K1 K2 104.07(18) 3_656 6_656 ?
O2A K1 K2 156.4(5) . 6_656 ?
O4 K1 K2 40.84(14) 3_656 6_656 ?
O4 K1 K2 40.84(14) 5_666 6_656 ?
O1W K2 O4 86.3(3) . 2_564 ?
O1W K2 O4 86.3(3) . 8_665 ?
O4 K2 O4 75.9(3) 2_564 8_665 ?
O1W K2 O3A 130.8(6) . . ?
O4 K2 O3A 129.5(4) 2_564 . ?
O4 K2 O3A 129.5(4) 8_665 . ?
O1W K2 O1A 89.5(5) . . ?
O4 K2 O1A 141.74(16) 2_564 . ?
O4 K2 O1A 141.74(16) 8_665 . ?
O3A K2 O1A 41.3(6) . . ?
O1W K2 O3 70.97(17) . 2_564 ?
O4 K2 O3 46.4(2) 2_564 2_564 ?
O4 K2 O3 117.7(2) 8_665 2_564 ?
O3A K2 O3 107.52(18) . 2_564 ?
O1A K2 O3 96.5(2) . 2_564 ?
O1W K2 O3 70.97(17) . 8_665 ?
O4 K2 O3 117.7(2) 2_564 8_665 ?
O4 K2 O3 46.4(2) 8_665 8_665 ?
O3A K2 O3 107.52(18) . 8_665 ?
O1A K2 O3 96.5(2) . 8_665 ?
O3 K2 O3 139.5(3) 2_564 8_665 ?
O1W K2 C7 77.3(2) . 2_564 ?
O4 K2 C7 22.5(2) 2_564 2_564 ?
O4 K2 C7 96.0(3) 8_665 2_564 ?
O3A K2 C7 121.6(2) . 2_564 ?
O1A K2 C7 120.1(2) . 2_564 ?
O3 K2 C7 23.9(2) 2_564 2_564 ?
O3 K2 C7 130.8(3) 8_665 2_564 ?
O1W K2 C7 77.3(2) . 8_665 ?
O4 K2 C7 96.0(3) 2_564 8_665 ?
O4 K2 C7 22.5(2) 8_665 8_665 ?
O3A K2 C7 121.6(2) . 8_665 ?
O1A K2 C7 120.1(2) . 8_665 ?
O3 K2 C7 130.8(3) 2_564 8_665 ?
O3 K2 C7 23.9(2) 8_665 8_665 ?
C7 K2 C7 113.4(4) 2_564 8_665 ?
O1W K2 N1A 110.3(5) . . ?
O4 K2 N1A 139.4(2) 2_564 . ?
O4 K2 N1A 139.4(2) 8_665 . ?
O3A K2 N1A 20.5(4) . . ?
O1A K2 N1A 20.8(4) . . ?
O3 K2 N1A 102.83(19) 2_564 . ?
O3 K2 N1A 102.83(19) 8_665 . ?
C7 K2 N1A 123.25(19) 2_564 . ?
C7 K2 N1A 123.25(19) 8_665 . ?
O1W K2 O6A' 53.3(6) . . ?
O4 K2 O6A' 126.3(4) 2_564 . ?
O4 K2 O6A' 126.3(4) 8_665 . ?
O3A K2 O6A' 77.6(7) . . ?
O1A K2 O6A' 36.2(8) . . ?
O3 K2 O6A' 84.2(3) 2_564 . ?
O3 K2 O6A' 84.2(3) 8_665 . ?
C7 K2 O6A' 105.8(4) 2_564 . ?
C7 K2 O6A' 105.8(4) 8_665 . ?
N1A K2 O6A' 57.0(7) . . ?
O1W K2 K1 59.8(2) . 6_556 ?
O4 K2 K1 44.68(16) 2_564 6_556 ?
O4 K2 K1 44.68(16) 8_665 6_556 ?
O3A K2 K1 169.4(5) . 6_556 ?
O1A K2 K1 149.2(5) . 6_556 ?
O3 K2 K1 74.65(16) 2_564 6_556 ?
O3 K2 K1 74.65(16) 8_665 6_556 ?
C7 K2 K1 56.95(19) 2_564 6_556 ?
C7 K2 K1 56.95(19) 8_665 6_556 ?
N1A K2 K1 170.1(4) . 6_556 ?
C1 O1 K1 168.1(8) . . ?
C1 O2 Cu1 113.1(7) . . ?
C7 O3 Cu1 114.6(6) . . ?
C7 O3 K2 88.9(6) . 2_565 ?
Cu1 O3 K2 156.1(3) . 2_565 ?
C7 O4 K2 99.3(6) . 2_565 ?
C7 O4 K1 113.2(6) . 5_666 ?
K2 O4 K1 94.5(2) 2_565 5_666 ?
C10 O5 Cu1 136.1(7) . 5_667 ?
C10 O6 K1 129.6(6) . 5_666 ?
C6 N1 C2 120.1(10) . . ?
C6 N1 Cu1 127.4(8) . . ?
C2 N1 Cu1 111.9(7) . . ?
C13 N2 C8 119.6(9) . . ?
C13 N2 Cu1 126.9(7) . . ?
C8 N2 Cu1 113.5(7) . . ?
O1 C1 O2 123.9(10) . . ?
O1 C1 C2 118.4(10) . . ?
O2 C1 C2 117.5(9) . . ?
N1 C2 C3 121.3(11) . . ?
N1 C2 C1 112.8(9) . . ?
C3 C2 C1 125.9(11) . . ?
C4 C3 C2 119.0(12) . . ?
C4 C3 H3 120.5 . . ?
C2 C3 H3 120.5 . . ?
C3 C4 C5 119.6(11) . . ?
C3 C4 H4 120.2 . . ?
C5 C4 H4 120.2 . . ?
C6 C5 C4 118.3(12) . . ?
C6 C5 H5 120.8 . . ?
C4 C5 H5 120.8 . . ?
N1 C6 C5 121.6(12) . . ?
N1 C6 H6 119.2 . . ?
C5 C6 H6 119.2 . . ?
O4 C7 O3 125.3(9) . . ?
O4 C7 C8 118.9(9) . . ?
O3 C7 C8 115.8(9) . . ?
O4 C7 K2 58.2(5) . 2_565 ?
O3 C7 K2 67.2(5) . 2_565 ?
C8 C7 K2 175.4(7) . 2_565 ?
N2 C8 C9 122.0(9) . . ?
N2 C8 C7 112.7(9) . . ?
C9 C8 C7 125.3(9) . . ?
C11 C9 C8 117.4(9) . . ?
C11 C9 C10 119.2(9) . . ?
C8 C9 C10 123.4(9) . . ?
O5 C10 O6 124.5(9) . . ?
O5 C10 C9 118.4(9) . . ?
O6 C10 C9 116.9(9) . . ?
C9 C11 C12 120.8(10) . . ?
C9 C11 H11 119.6 . . ?
C12 C11 H11 119.6 . . ?
C13 C12 C11 118.1(10) . . ?
C13 C12 H12 121.0 . . ?
C11 C12 H12 121.0 . . ?
N2 C13 C12 122.1(10) . . ?
N2 C13 H13 119.0 . . ?
C12 C13 H13 119.0 . . ?
N1S C1S H1SA 109.5 . . ?
N1S C1S H1SB 109.5 . . ?
H1SA C1S H1SB 109.5 . . ?
N1S C1S H1SC 109.5 . . ?
H1SA C1S H1SC 109.5 . . ?
H1SB C1S H1SC 109.5 . . ?
N1S C2S H2SA 109.5 . . ?
N1S C2S H2SB 109.5 . . ?
H2SA C2S H2SB 109.5 . . ?
N1S C2S H2SC 109.5 . . ?
H2SA C2S H2SC 109.5 . . ?
H2SB C2S H2SC 109.5 . . ?
N1S C2S H2SA 109.5(19) . 7_565 ?
H2SA C2S H2SA 19.7 . 7_565 ?
H2SB C2S H2SA 125.4 . 7_565 ?
H2SC C2S H2SA 91.7 . 7_565 ?
N1S C2S H2SB 109(4) . 7_565 ?
H2SA C2S H2SB 125.4 . 7_565 ?
H2SB C2S H2SB 91.7 . 7_565 ?
H2SC C2S H2SB 19.7 . 7_565 ?
H2SA C2S H2SB 109.5 7_565 7_565 ?
N1S C2S H2SC 109(3) . 7_565 ?
H2SA C2S H2SC 91.7 . 7_565 ?
H2SB C2S H2SC 19.7 . 7_565 ?
H2SC C2S H2SC 125.4 . 7_565 ?
H2SA C2S H2SC 109.5 7_565 7_565 ?
H2SB C2S H2SC 109.5 7_565 7_565 ?
C2S N1S C1S 113.3(14) . . ?
C2S N1S H1SD 108.9 . . ?
C1S N1S H1SD 108.9 . . ?
C2S N1S H1SE 108.9 . . ?
C1S N1S H1SE 108.9 . . ?
H1SD N1S H1SE 107.7 . . ?
O2A N1A O3A 124(2) . . ?
O2A N1A O1A 119(2) . . ?
O3A N1A O1A 117.5(18) . . ?
O2A N1A K2 178.4(17) . . ?
O3A N1A K2 58.0(13) . . ?
O1A N1A K2 59.5(12) . . ?
N1A O1A O6A 146(3) . . ?
N1A O1A K2 99.7(14) . . ?
O6A O1A K2 115(3) . . ?
N1A O2A K1 161.8(18) . . ?
N1A O3A K2 101.5(15) . . ?
O4A N2A O6A 122(3) . . ?
O4A N2A O5A 121(3) . . ?
O6A N2A O5A 118(2) . . ?
N2A O6A O1A 162(5) . . ?
O4A' N2A' O5A' 122(2) . . ?
O4A' N2A' O6A' 117(2) . . ?
O5A' N2A' O6A' 121(2) . . ?
N2A' O6A' K2 148(2) . . ?

loop_
_geom_bond_atom_site_label_1
_geom_bond_atom_site_label_2
_geom_bond_distance
_geom_bond_site_symmetry_2
_geom_bond_publ_flag
Cu1 O2 1.957(7) . ?
Cu1 O3 1.958(7) . ?
Cu1 N2 1.966(9) . ?
Cu1 N1 1.978(9) . ?
Cu1 O5 2.245(7) 5_667 ?
K1 O1 2.670(8) . ?
K1 O1 2.670(8) 7_575 ?
K1 O6 2.710(7) 5_666 ?
K1 O6 2.710(7) 3_656 ?
K1 O2A 2.71(2) . ?
K1 O4 2.941(8) 3_656 ?
K1 O4 2.941(8) 5_666 ?
K1 K2 4.170(5) 6_656 ?
K2 O1W 2.633(12) . ?
K2 O4 2.735(7) 2_564 ?
K2 O4 2.735(7) 8_665 ?
K2 O3A 2.76(2) . ?
K2 O1A 2.79(2) . ?
K2 O3 2.928(7) 2_564 ?
K2 O3 2.928(7) 8_665 ?
K2 C7 3.176(10) 2_564 ?
K2 C7 3.176(10) 8_665 ?
K2 N1A 3.193(18) . ?
K2 O6A' 3.33(3) . ?
O1 C1 1.253(13) . ?
O2 C1 1.267(12) . ?
O3 C7 1.289(12) . ?
O4 C7 1.232(12) . ?
O5 C10 1.247(12) . ?
O6 C10 1.259(12) . ?
N1 C6 1.334(14) . ?
N1 C2 1.356(13) . ?
N2 C13 1.325(13) . ?
N2 C8 1.355(12) . ?
C1 C2 1.484(16) . ?
C2 C3 1.385(16) . ?
C3 C4 1.381(18) . ?
C3 H3 0.9500 . ?
C4 C5 1.399(18) . ?
C4 H4 0.9500 . ?
C5 C6 1.395(16) . ?
C5 H5 0.9500 . ?
C6 H6 0.9500 . ?
C7 C8 1.527(14) . ?
C8 C9 1.396(14) . ?
C9 C11 1.370(14) . ?
C9 C10 1.509(14) . ?
C11 C12 1.396(15) . ?
C11 H11 0.9500 . ?
C12 C13 1.381(15) . ?
C12 H12 0.9500 . ?
C13 H13 0.9500 . ?
C1S N1S 1.49(2) . ?
C1S H1SA 0.9802 . ?
C1S H1SB 0.9801 . ?
C1S H1SC 0.9802 . ?
C2S N1S 1.48(2) . ?
C2S H2SA 0.9800 . ?
C2S H2SB 0.9800 . ?
C2S H2SC 0.9800 . ?
C2S H2SA 0.98(8) 7_565 ?
C2S H2SB 1.0(2) 7_565 ?
C2S H2SC 0.98(14) 7_565 ?
N1S H1SD 0.9100 . ?
N1S H1SE 0.9100 . ?
N1A O2A 1.138(16) . ?
N1A O3A 1.142(16) . ?
N1A O1A 1.151(16) . ?
O1A O6A 1.77(6) . ?
N2A O4A 1.136(18) . ?
N2A O6A 1.143(18) . ?
N2A O5A 1.149(18) . ?
N2A' O4A' 1.120(17) . ?
N2A' O5A' 1.145(17) . ?
N2A' O6A' 1.151(17) . ?
